data_8100018
loop_
_publ_author_name
'Arslan, Hakan'
'Vanderveer, Donald'
'\"Ozdemir, Ismail'
'Cetinkaya, Bekir'
'Yasar, Sedat'

_publ_section_title
;
 Crystal structure of dichlorido(N-(biphenyl-2-ylmethyl)-N-(2-ethoxyethyl)]-
 imidazolidin-2-ylidene(\h^6^-hexa- methylbenzene)ruthenium, 
 Ru(C~12~H~18~)(C~20~H~24~N~2~O)Cl~2~
;
_journal_coden_ASTM ZKNSFT
_journal_issue 1
_journal_name_full 'Zeitschrift f\"ur Kristallographie - New Crystal Structures'
_journal_page_first 44
_journal_page_last 46
_journal_paper_doi 10.1524/ncrs.2004.219.14.44
_journal_volume 219
_journal_year 2004
_chemical_formula_moiety 'C32 H42 Cl2 N2 O Ru'
_chemical_formula_sum 'C32 H42 Cl2 N2 O Ru'
_chemical_formula_weight 642.65
_space_group_IT_number 14
_symmetry_cell_setting monoclinic
_symmetry_space_group_name_Hall '-P 2ybc'
_symmetry_space_group_name_H-M 'P 1 21/c 1'
_cell_angle_alpha 90.00
_cell_angle_beta 114.004(15)
_cell_angle_gamma 90.00
_cell_formula_units_Z 4
_cell_length_a 12.930(4)
_cell_length_b 18.094(6)
_cell_length_c 13.655(4)
_cell_measurement_temperature 193(2)
_cell_volume 2918.3(16)
_diffrn_ambient_temperature 193(2)
_exptl_crystal_density_diffrn 1.463
_cod_original_sg_symbol_H-M 'P 21/c'
_cod_database_code 8100018

loop_
_symmetry_equiv_pos_as_xyz
'x, y, z'
'-x, y+1/2, -z+1/2'
'-x, -y, -z'
'x, -y-1/2, z-1/2'

loop_
_atom_site_label
_atom_site_type_symbol
_atom_site_fract_x
_atom_site_fract_y
_atom_site_fract_z
_atom_site_U_iso_or_equiv
_atom_site_adp_type
_atom_site_occupancy
_atom_site_symmetry_multiplicity
_atom_site_Wyckoff_symbol
_atom_site_calc_flag
_atom_site_refinement_flags
_atom_site_disorder_assembly
_atom_site_disorder_group
Ru1 Ru 0.06325(2) 0.334818(17) 0.66238(2) 0.01804(14) Uani 1 4 e d . . .
Cl1 Cl -0.05844(8) 0.30003(6) 0.75078(8) 0.0276(2) Uani 1 4 e d . . .
Cl2 Cl 0.21560(8) 0.29075(6) 0.82284(7) 0.0285(2) Uani 1 4 e d . . .
O1 O -0.2783(2) 0.11414(17) 0.4890(3) 0.0390(8) Uani 1 4 e d . . .
N1 N -0.0556(2) 0.19628(18) 0.5402(3) 0.0222(7) Uani 1 4 e d . . .
N2 N 0.1266(3) 0.18437(18) 0.5979(3) 0.0218(7) Uani 1 4 e d . . .
C1 C -0.0420(3) 0.1234(2) 0.4990(3) 0.0244(9) Uani 1 4 e d . . .
H1A H -0.0877 0.1193 0.4235 0.025(7) Uiso 1 4 e calc R . .
H1B H -0.0612 0.0842 0.5359 0.025(7) Uiso 1 4 e calc R . .
C2 C 0.0827(3) 0.1225(2) 0.5222(3) 0.0258(9) Uani 1 4 e d . . .
H2A H 0.1172 0.0766 0.5543 0.017(7) Uiso 1 4 e calc R . .
H2B H 0.0949 0.1307 0.4583 0.017(7) Uiso 1 4 e calc R . .
C3 C 0.0432(3) 0.2298(2) 0.5972(3) 0.0192(8) Uani 1 4 e d . . .
C4 C 0.2441(3) 0.2045(2) 0.6284(3) 0.0240(9) Uani 1 4 e d . . .
H4A H 0.2564 0.2529 0.6600 0.016(7) Uiso 1 4 e calc R . .
H4B H 0.2586 0.2072 0.5650 0.016(7) Uiso 1 4 e calc R . .
C5 C 0.3276(3) 0.1516(2) 0.7064(3) 0.0214(8) Uani 1 4 e d . . .
C6 C 0.2936(3) 0.0990(2) 0.7611(3) 0.0288(9) Uani 1 4 e d . . .
H6 H 0.2149 0.0953 0.7478 0.026(11) Uiso 1 4 e calc R . .
C7 C 0.3710(4) 0.0515(2) 0.8347(3) 0.0317(10) Uani 1 4 e d . . .
H7 H 0.3455 0.0152 0.8714 0.043(13) Uiso 1 4 e calc R . .
C8 C 0.4846(4) 0.0564(2) 0.8552(3) 0.0312(10) Uani 1 4 e d . . .
H8 H 0.5384 0.0231 0.9047 0.028(11) Uiso 1 4 e calc R . .
C9 C 0.5200(3) 0.1102(2) 0.8030(3) 0.0285(9) Uani 1 4 e d . . .
H9 H 0.5992 0.1146 0.8188 0.034(12) Uiso 1 4 e calc R . .
C10 C 0.4442(3) 0.1575(2) 0.7288(3) 0.0215(8) Uani 1 4 e d . . .
C11 C 0.4878(3) 0.2176(2) 0.6810(3) 0.0235(9) Uani 1 4 e d . . .
C12 C 0.5648(3) 0.2683(2) 0.7483(3) 0.0314(10) Uani 1 4 e d . . .
H12 H 0.5908 0.2631 0.8246 0.025(11) Uiso 1 4 e calc R . .
C13 C 0.6044(4) 0.3263(3) 0.7068(4) 0.0372(11) Uani 1 4 e d . . .
H13 H 0.6579 0.3608 0.7542 0.043(13) Uiso 1 4 e calc R . .
C14 C 0.5670(4) 0.3345(2) 0.5976(4) 0.0361(11) Uani 1 4 e d . . .
H14 H 0.5939 0.3751 0.5690 0.035(12) Uiso 1 4 e calc R . .
C15 C 0.4908(3) 0.2845(3) 0.5286(3) 0.0320(10) Uani 1 4 e d . . .
H15 H 0.4645 0.2906 0.4525 0.064(17) Uiso 1 4 e calc R . .
C16 C 0.4528(3) 0.2258(2) 0.5700(3) 0.0267(9) Uani 1 4 e d . . .
H16 H 0.4019 0.1903 0.5222 0.033(12) Uiso 1 4 e calc R . .
C17 C -0.0178(3) 0.3899(2) 0.5038(3) 0.0228(8) Uani 1 4 e d . . .
C18 C 0.1019(3) 0.3823(2) 0.5324(3) 0.0229(8) Uani 1 4 e d . . .
C19 C 0.1811(3) 0.4105(2) 0.6319(3) 0.0247(9) Uani 1 4 e d . . .
C20 C 0.1410(3) 0.4487(2) 0.7025(3) 0.0249(9) Uani 1 4 e d . . .
C21 C 0.0239(3) 0.4546(2) 0.6763(3) 0.0256(9) Uani 1 4 e d . . .
C22 C -0.0560(3) 0.4232(2) 0.5769(3) 0.0229(8) Uani 1 4 e d . . .
C23 C -0.0978(3) 0.3635(2) 0.3948(3) 0.0289(9) Uani 1 4 e d . . .
H23A H -0.1738 0.3642 0.3902 0.055(9) Uiso 1 4 e calc R . .
H23B H -0.0781 0.3139 0.3837 0.055(9) Uiso 1 4 e calc R . .
H23C H -0.0924 0.3953 0.3408 0.055(9) Uiso 1 4 e calc R . .
C24 C 0.1389(4) 0.3463(2) 0.4522(4) 0.0328(10) Uani 1 4 e d . . .
H24A H 0.1262 0.3797 0.3938 0.049(8) Uiso 1 4 e calc R . .
H24B H 0.0960 0.3019 0.4254 0.049(8) Uiso 1 4 e calc R . .
H24C H 0.2180 0.3344 0.4863 0.049(8) Uiso 1 4 e calc R . .
C25 C 0.3069(3) 0.4034(3) 0.6657(4) 0.0355(11) Uani 1 4 e d . . .
H25A H 0.3216 0.3769 0.6119 0.054(9) Uiso 1 4 e calc R . .
H25B H 0.3393 0.3772 0.7325 0.054(9) Uiso 1 4 e calc R . .
H25C H 0.3400 0.4518 0.6744 0.054(9) Uiso 1 4 e calc R . .
C26 C 0.2264(4) 0.4786(3) 0.8064(4) 0.0388(11) Uani 1 4 e d . . .
H26A H 0.1888 0.5089 0.8397 0.088(12) Uiso 1 4 e calc R . .
H26B H 0.2813 0.5077 0.7929 0.088(12) Uiso 1 4 e calc R . .
H26C H 0.2638 0.4383 0.8532 0.088(12) Uiso 1 4 e calc R . .
C27 C -0.0182(4) 0.4888(2) 0.7541(4) 0.0349(10) Uani 1 4 e d . . .
H27A H 0.0265 0.4711 0.8252 0.116(16) Uiso 1 4 e calc R . .
H27B H -0.0960 0.4754 0.7342 0.116(16) Uiso 1 4 e calc R . .
H27C H -0.0119 0.5416 0.7526 0.116(16) Uiso 1 4 e calc R . .
C28 C -0.1806(3) 0.4310(2) 0.5514(3) 0.0311(10) Uani 1 4 e d . . .
H28A H -0.2013 0.4823 0.5415 0.062(9) Uiso 1 4 e calc R . .
H28B H -0.1958 0.4114 0.6095 0.062(9) Uiso 1 4 e calc R . .
H28C H -0.2238 0.4042 0.4869 0.062(9) Uiso 1 4 e calc R . .
C29 C -0.1689(3) 0.2246(2) 0.5136(3) 0.0265(9) Uani 1 4 e d . . .
H29A H -0.2069 0.2286 0.4370 0.028(8) Uiso 1 4 e calc R . .
H29B H -0.1628 0.2735 0.5427 0.028(8) Uiso 1 4 e calc R . .
C30 C -0.2411(4) 0.1788(3) 0.5532(4) 0.0359(11) Uani 1 4 e d . . .
H30A H -0.1982 0.1651 0.6266 0.032(9) Uiso 1 4 e calc R . .
H30B H -0.3054 0.2071 0.5496 0.032(9) Uiso 1 4 e calc R . .
C31 C -0.3872(3) 0.0907(2) 0.4762(4) 0.0320(10) Uani 1 4 e d . . .
H31A H -0.4423 0.1276 0.4386 0.038(9) Uiso 1 4 e calc R . .
H31B H -0.3890 0.0831 0.5451 0.038(9) Uiso 1 4 e calc R . .
C32 C -0.4137(4) 0.0203(3) 0.4143(4) 0.0430(12) Uani 1 4 e d . . .
H32A H -0.4115 0.0283 0.3457 0.067(10) Uiso 1 4 e calc R . .
H32B H -0.4879 0.0037 0.4042 0.067(10) Uiso 1 4 e calc R . .
H32C H -0.3589 -0.0165 0.4529 0.067(10) Uiso 1 4 e calc R . .

loop_
_atom_site_aniso_label
_atom_site_aniso_U_11
_atom_site_aniso_U_22
_atom_site_aniso_U_33
_atom_site_aniso_U_23
_atom_site_aniso_U_13
_atom_site_aniso_U_12
Ru1 0.0184(2) 0.0158(2) 0.0176(2) 0.00072(12) 0.00492(15) -0.00064(11)
Cl1 0.0301(5) 0.0271(6) 0.0286(5) 0.0033(5) 0.0151(4) -0.0011(4)
Cl2 0.0254(5) 0.0309(6) 0.0220(5) 0.0065(4) 0.0022(4) 0.0011(4)
O1 0.0321(16) 0.0316(18) 0.059(2) -0.0167(16) 0.0240(16) -0.0148(14)
N1 0.0192(16) 0.0171(18) 0.0270(18) -0.0043(15) 0.0060(14) -0.0023(14)
N2 0.0176(15) 0.0196(17) 0.0264(18) -0.0007(15) 0.0070(14) -0.0005(14)
C1 0.029(2) 0.020(2) 0.022(2) -0.0024(17) 0.0082(17) -0.0036(17)
C2 0.030(2) 0.018(2) 0.029(2) -0.0059(18) 0.0116(18) -0.0004(17)
C3 0.0204(18) 0.021(2) 0.0146(18) 0.0078(16) 0.0050(15) 0.0029(16)
C4 0.0215(19) 0.023(2) 0.027(2) 0.0063(19) 0.0100(17) 0.0006(17)
C5 0.022(2) 0.020(2) 0.021(2) -0.0015(17) 0.0077(16) 0.0015(16)
C6 0.028(2) 0.029(2) 0.033(2) 0.0024(19) 0.0156(19) 0.0013(18)
C7 0.038(2) 0.025(2) 0.033(2) 0.007(2) 0.016(2) 0.0044(19)
C8 0.036(2) 0.026(2) 0.028(2) 0.004(2) 0.0091(19) 0.0121(19)
C9 0.024(2) 0.027(2) 0.031(2) -0.0003(19) 0.0079(18) 0.0068(18)
C10 0.0215(19) 0.022(2) 0.020(2) -0.0033(17) 0.0069(16) 0.0014(16)
C11 0.0181(18) 0.024(2) 0.029(2) -0.0003(18) 0.0096(16) 0.0021(16)
C12 0.029(2) 0.034(3) 0.025(2) -0.001(2) 0.0048(18) -0.0029(19)
C13 0.027(2) 0.038(3) 0.039(3) -0.006(2) 0.006(2) -0.008(2)
C14 0.031(2) 0.035(3) 0.044(3) 0.006(2) 0.016(2) -0.0040(19)
C15 0.031(2) 0.037(3) 0.028(2) 0.002(2) 0.0118(19) 0.002(2)
C16 0.022(2) 0.030(2) 0.027(2) -0.0019(19) 0.0082(17) 0.0009(17)
C17 0.029(2) 0.017(2) 0.020(2) 0.0030(17) 0.0071(17) 0.0013(16)
C18 0.029(2) 0.016(2) 0.023(2) 0.0044(17) 0.0103(17) -0.0001(17)
C19 0.024(2) 0.016(2) 0.032(2) 0.0049(18) 0.0095(17) -0.0029(16)
C20 0.028(2) 0.014(2) 0.027(2) 0.0020(17) 0.0051(17) -0.0044(16)
C21 0.035(2) 0.017(2) 0.025(2) -0.0011(18) 0.0124(18) 0.0022(18)
C22 0.0220(19) 0.015(2) 0.028(2) 0.0053(17) 0.0070(17) 0.0031(16)
C23 0.036(2) 0.026(2) 0.018(2) -0.0006(19) 0.0044(18) -0.0008(19)
C24 0.039(2) 0.030(3) 0.033(3) 0.005(2) 0.018(2) 0.0047(19)
C25 0.025(2) 0.033(3) 0.046(3) 0.001(2) 0.011(2) -0.0060(19)
C26 0.039(2) 0.031(3) 0.031(2) -0.007(2) -0.003(2) -0.007(2)
C27 0.048(3) 0.024(2) 0.036(2) -0.005(2) 0.020(2) 0.005(2)
C28 0.030(2) 0.029(2) 0.033(2) -0.001(2) 0.0118(19) 0.0056(19)
C29 0.024(2) 0.017(2) 0.033(2) 0.0002(18) 0.0063(18) 0.0008(16)
C30 0.024(2) 0.039(3) 0.048(3) -0.016(2) 0.018(2) -0.010(2)
C31 0.026(2) 0.032(3) 0.035(2) 0.008(2) 0.0085(18) -0.0061(19)
C32 0.048(3) 0.040(3) 0.041(3) -0.005(2) 0.018(2) -0.018(2)

loop_
_geom_bond_atom_site_label_1
_geom_bond_atom_site_label_2
_geom_bond_distance
_geom_bond_site_symmetry_2
_geom_bond_publ_flag
Ru1 C3 2.069(4) . ?
Ru1 C22 2.199(4) . ?
Ru1 C18 2.204(4) . ?
Ru1 C19 2.210(4) . ?
Ru1 C17 2.222(4) . ?
Ru1 C21 2.253(4) . ?
Ru1 C20 2.259(4) . ?
Ru1 Cl2 2.4095(12) . ?
Ru1 Cl1 2.4237(10) . ?
O1 C31 1.413(5) . ?
O1 C30 1.424(5) . ?
N1 C3 1.340(5) . ?
N1 C29 1.451(5) . ?
N1 C1 1.472(5) . ?
N2 C3 1.353(5) . ?
N2 C4 1.449(5) . ?
N2 C2 1.471(5) . ?
C1 C2 1.511(5) . ?
C1 H1A 0.9600 . ?
C1 H1B 0.9600 . ?
C2 H2A 0.9600 . ?
C2 H2B 0.9600 . ?
C4 C5 1.511(5) . ?
C4 H4A 0.9600 . ?
C4 H4B 0.9600 . ?
C5 C6 1.388(6) . ?
C5 C10 1.415(5) . ?
C6 C7 1.391(6) . ?
C6 H6 0.9600 . ?
C7 C8 1.383(6) . ?
C7 H7 0.9600 . ?
C8 C9 1.388(6) . ?
C8 H8 0.9600 . ?
C9 C10 1.383(6) . ?
C9 H9 0.9600 . ?
C10 C11 1.491(5) . ?
C11 C12 1.391(6) . ?
C11 C16 1.402(5) . ?
C12 C13 1.387(6) . ?
C12 H12 0.9600 . ?
C13 C14 1.375(7) . ?
C13 H13 0.9600 . ?
C14 C15 1.387(6) . ?
C14 H14 0.9600 . ?
C15 C16 1.384(6) . ?
C15 H15 0.9600 . ?
C16 H16 0.9600 . ?
C17 C22 1.416(5) . ?
C17 C18 1.441(5) . ?
C17 C23 1.504(5) . ?
C18 C19 1.422(6) . ?
C18 C24 1.509(6) . ?
C19 C20 1.442(6) . ?
C19 C25 1.505(5) . ?
C20 C21 1.411(6) . ?
C20 C26 1.501(6) . ?
C21 C22 1.446(6) . ?
C21 C27 1.509(6) . ?
C22 C28 1.510(5) . ?
C23 H23A 0.9599 . ?
C23 H23B 0.9599 . ?
C23 H23C 0.9599 . ?
C24 H24A 0.9599 . ?
C24 H24B 0.9599 . ?
C24 H24C 0.9599 . ?
C25 H25A 0.9599 . ?
C25 H25B 0.9599 . ?
C25 H25C 0.9599 . ?
C26 H26A 0.9599 . ?
C26 H26B 0.9599 . ?
C26 H26C 0.9599 . ?
C27 H27A 0.9599 . ?
C27 H27B 0.9599 . ?
C27 H27C 0.9599 . ?
C28 H28A 0.9599 . ?
C28 H28B 0.9599 . ?
C28 H28C 0.9599 . ?
C29 C30 1.504(6) . ?
C29 H29A 0.9600 . ?
C29 H29B 0.9600 . ?
C30 H30A 0.9600 . ?
C30 H30B 0.9600 . ?
C31 C32 1.490(6) . ?
C31 H31A 0.9600 . ?
C31 H31B 0.9600 . ?
C32 H32A 0.9599 . ?
C32 H32B 0.9599 . ?
C32 H32C 0.9599 . ?
